data_2223568
loop_
_publ_author_name
'Sheng, Ning'
'Ni, Zhonghai'

_publ_section_title
{2,2'-[(5-Bromopyridine-2,3-diyl)bis(nitrilomethylidyne)]diphenolato}chlorido(<i>N</i>,<i>N</i>-dimethylformamide)iron(III)
_journal_coeditor_code TK2520
_journal_issue 10
_journal_name_full 'Acta Crystallographica Section E'
_journal_page_first m1202
_journal_paper_doi 10.1107/S1600536809031432
_journal_volume 65
_journal_year 2009
_chemical_formula_iupac '[Fe (C19 H12 Br Cl N3 O2) (C3 H7 N O)]'
_chemical_formula_moiety 'C22 H19 Br Cl Fe N4 O3 '
_chemical_formula_sum 'C22 H19 Br Cl Fe N4 O3'
_chemical_formula_weight 558.62
_chemical_name_systematic
;
{2,2'-[(5-Bromopyridine-2,3-
diyl)bis(nitrilomethylidyne)]diphenolato}chlorido(<i>N</i>,<i>N</i>-
dimethylformamide)iron(III)
;
_space_group_IT_number 14
_symmetry_cell_setting monoclinic
_symmetry_space_group_name_Hall '-P 2ybc'
_symmetry_space_group_name_H-M 'P 1 21/c 1'
_atom_sites_solution_hydrogens geom
_atom_sites_solution_primary direct
_atom_sites_solution_secondary difmap
_audit_creation_method SHELXL-97
_cell_angle_alpha 90
_cell_angle_beta 118.1860(10)
_cell_angle_gamma 90
_cell_formula_units_Z 4
_cell_length_a 13.1626(11)
_cell_length_b 15.3553(13)
_cell_length_c 12.6376(11)
_cell_measurement_temperature 293(2)
_cell_volume 2251.4(3)
_computing_cell_refinement 'SAINT-Plus (Bruker, 2004)'
_computing_data_collection 'APEX2 (Bruker, 2004)'
_computing_data_reduction 'SAINT-Plus (Bruker, 2004)'
_computing_molecular_graphics 'SHELXL97 (Sheldrick, 2008)'
_computing_publication_material 'SHELXL97 (Sheldrick, 2008)'
_computing_structure_refinement 'SHELXL97 (Sheldrick, 2008)'
_computing_structure_solution 'SHELXS97 (Sheldrick, 2008)'
_diffrn_ambient_temperature 293(2)
_diffrn_measured_fraction_theta_full 0.998
_diffrn_measured_fraction_theta_max 0.998
_diffrn_measurement_device_type 'Bruker APEXII CCD area-detector'
_diffrn_measurement_method '\f and \w'
_diffrn_radiation_monochromator graphite
_diffrn_radiation_source 'fine-focus sealed tube'
_diffrn_radiation_type MoK\a
_diffrn_radiation_wavelength 0.71073
_diffrn_reflns_av_R_equivalents 0.023
_diffrn_reflns_av_sigmaI/netI 0.029
_diffrn_reflns_limit_h_max 16
_diffrn_reflns_limit_h_min -16
_diffrn_reflns_limit_k_max 18
_diffrn_reflns_limit_k_min -14
_diffrn_reflns_limit_l_max 13
_diffrn_reflns_limit_l_min -15
_diffrn_reflns_number 11869
_diffrn_reflns_theta_full 26.00
_diffrn_reflns_theta_max 26.0
_diffrn_reflns_theta_min 2.2
_diffrn_standards_decay_% 0
_diffrn_standards_interval_count 0
_diffrn_standards_interval_time 0
_diffrn_standards_number 0
_exptl_absorpt_coefficient_mu 2.595
_exptl_absorpt_correction_T_max 0.763
_exptl_absorpt_correction_T_min 0.612
_exptl_absorpt_correction_type multi-scan
_exptl_absorpt_process_details '(SADABS; Sheldrick, 1996)'
_exptl_crystal_colour red-brown
_exptl_crystal_density_diffrn 1.647
_exptl_crystal_density_method 'not measured'
_exptl_crystal_description block
_exptl_crystal_F_000 1122
_exptl_crystal_size_max 0.21
_exptl_crystal_size_mid 0.15
_exptl_crystal_size_min 0.11
_refine_diff_density_max 1.35
_refine_diff_density_min -0.39
_refine_ls_extinction_method none
_refine_ls_goodness_of_fit_ref 1.04
_refine_ls_hydrogen_treatment constr
_refine_ls_matrix_type full
_refine_ls_number_parameters 291
_refine_ls_number_reflns 4421
_refine_ls_number_restraints 0
_refine_ls_restrained_S_all 1.04
_refine_ls_R_factor_all 0.054
_refine_ls_R_factor_gt 0.039
_refine_ls_shift/su_max 0.002
_refine_ls_shift/su_mean 0.000
_refine_ls_structure_factor_coef Fsqd
_refine_ls_weighting_details 'calc w=1/[\s^2^(Fo^2^)+(0.0664P)^2^+1.0974P] where P=(Fo^2^+2Fc^2^)/3'
_refine_ls_weighting_scheme calc
_refine_ls_wR_factor_gt 0.108
_refine_ls_wR_factor_ref 0.117
_reflns_number_gt 3468
_reflns_number_total 4421
_reflns_threshold_expression I>2\s(I)
_cod_data_source_file tk2520.cif
_cod_data_source_block I
_cod_original_sg_symbol_H-M 'P 21/c'
_cod_database_code 2223568
_cod_database_fobs_code 2223568

loop_
_symmetry_equiv_pos_as_xyz
'x, y, z'
'-x, y+1/2, -z+1/2'
'-x, -y, -z'
'x, -y-1/2, z-1/2'

loop_
_atom_site_type_symbol
_atom_site_label
_atom_site_fract_x
_atom_site_fract_y
_atom_site_fract_z
_atom_site_U_iso_or_equiv
_atom_site_adp_type
_atom_site_calc_flag
_atom_site_refinement_flags
_atom_site_occupancy
_atom_site_disorder_assembly
_atom_site_disorder_group
Fe Fe1 0.81172(4) 0.45734(3) 0.12689(4) 0.04193(15) Uani d . 1 . .
Br Br1 0.45611(3) 0.63148(3) 0.36373(4) 0.06309(16) Uani d . 1 . .
Cl Cl1 0.68099(7) 0.34010(6) 0.05361(9) 0.0584(3) Uani d . 1 . .
O O1 0.94591(19) 0.38509(16) 0.1821(2) 0.0511(6) Uani d . 1 . .
O O2 0.78233(19) 0.49869(16) -0.0266(2) 0.0505(6) Uani d . 1 . .
O O3 0.9319(2) 0.56438(16) 0.2007(2) 0.0555(6) Uani d . 1 . .
N N1 0.8280(2) 0.45132(16) 0.3011(2) 0.0412(6) Uani d . 1 . .
N N2 0.6755(2) 0.54061(16) 0.1157(2) 0.0401(6) Uani d . 1 . .
N N3 1.0807(2) 0.63665(18) 0.1998(3) 0.0498(7) Uani d . 1 . .
N N4 0.7329(2) 0.48025(19) 0.4177(3) 0.0501(7) Uani d . 1 . .
C C1 0.7382(3) 0.4908(2) 0.3158(3) 0.0410(7) Uani d . 1 . .
C C2 0.6585(3) 0.53962(19) 0.2178(3) 0.0394(7) Uani d . 1 . .
C C3 0.5712(3) 0.5822(2) 0.2311(3) 0.0450(7) Uani d . 1 . .
H H3 0.5163 0.6158 0.1694 0.054 Uiso calc R 1 . .
C C4 0.5694(3) 0.5727(2) 0.3380(3) 0.0472(8) Uani d . 1 . .
C C5 0.6484(3) 0.5206(2) 0.4282(3) 0.0515(8) Uani d . 1 . .
H H5 0.6426 0.5135 0.4982 0.062 Uiso calc R 1 . .
C C6 0.9158(3) 0.4183(2) 0.3952(3) 0.0452(7) Uani d . 1 . .
H H6 0.9172 0.4251 0.4690 0.054 Uiso calc R 1 . .
C C7 1.0095(3) 0.3728(2) 0.3937(3) 0.0454(8) Uani d . 1 . .
C C8 1.0937(3) 0.3383(2) 0.5057(3) 0.0551(9) Uani d . 1 . .
H H8 1.0876 0.3493 0.5748 0.066 Uiso calc R 1 . .
C C9 1.1837(3) 0.2891(3) 0.5130(4) 0.0632(11) Uani d . 1 . .
H H9 1.2383 0.2667 0.5864 0.076 Uiso calc R 1 . .
C C10 1.1924(3) 0.2731(2) 0.4092(4) 0.0612(10) Uani d . 1 . .
H H10 1.2529 0.2392 0.4141 0.073 Uiso calc R 1 . .
C C11 1.1146(3) 0.3058(2) 0.3007(4) 0.0547(9) Uani d . 1 . .
H H11 1.1235 0.2947 0.2332 0.066 Uiso calc R 1 . .
C C12 1.0196(3) 0.3567(2) 0.2898(3) 0.0448(8) Uani d . 1 . .
C C13 0.6053(3) 0.5821(2) 0.0183(3) 0.0414(7) Uani d . 1 . .
H H13 0.5427 0.6095 0.0191 0.050 Uiso calc R 1 . .
C C14 0.6146(3) 0.5897(2) -0.0883(3) 0.0424(7) Uani d . 1 . .
C C15 0.5322(3) 0.6421(2) -0.1808(3) 0.0524(9) Uani d . 1 . .
H H15 0.4718 0.6658 -0.1716 0.063 Uiso calc R 1 . .
C C16 0.5389(3) 0.6588(3) -0.2836(3) 0.0594(10) Uani d . 1 . .
H H16 0.4838 0.6936 -0.3434 0.071 Uiso calc R 1 . .
C C17 0.6287(3) 0.6233(3) -0.2976(4) 0.0604(10) Uani d . 1 . .
H H17 0.6344 0.6355 -0.3667 0.072 Uiso calc R 1 . .
C C18 0.7094(3) 0.5704(2) -0.2111(3) 0.0539(9) Uani d . 1 . .
H H18 0.7687 0.5475 -0.2229 0.065 Uiso calc R 1 . .
C C19 0.7045(3) 0.5504(2) -0.1065(3) 0.0439(7) Uani d . 1 . .
C C20 0.9823(3) 0.5955(2) 0.1477(3) 0.0512(8) Uani d . 1 . .
H H20 0.9474 0.5890 0.0647 0.061 Uiso calc R 1 . .
C C21 1.1401(4) 0.6472(3) 0.3283(4) 0.0786(13) Uani d . 1 . .
H H21A 1.1111 0.6978 0.3498 0.118 Uiso calc R 1 . .
H H21B 1.2212 0.6541 0.3553 0.118 Uiso calc R 1 . .
H H21C 1.1277 0.5967 0.3654 0.118 Uiso calc R 1 . .
C C22 1.1359(3) 0.6718(3) 0.1329(4) 0.0615(10) Uani d . 1 . .
H H22A 1.0840 0.6676 0.0484 0.092 Uiso calc R 1 . .
H H22B 1.2047 0.6394 0.1519 0.092 Uiso calc R 1 . .
H H22C 1.1553 0.7318 0.1542 0.092 Uiso calc R 1 . .

loop_
_atom_site_aniso_label
_atom_site_aniso_U_11
_atom_site_aniso_U_22
_atom_site_aniso_U_33
_atom_site_aniso_U_12
_atom_site_aniso_U_13
_atom_site_aniso_U_23
Fe1 0.0323(2) 0.0442(3) 0.0446(3) 0.00752(19) 0.0144(2) 0.0030(2)
Br1 0.0530(2) 0.0760(3) 0.0671(3) 0.01648(18) 0.0340(2) 0.00264(19)
Cl1 0.0388(4) 0.0490(5) 0.0738(6) 0.0018(4) 0.0156(4) -0.0049(4)
O1 0.0363(12) 0.0610(15) 0.0522(14) 0.0125(10) 0.0177(11) 0.0032(11)
O2 0.0456(13) 0.0555(14) 0.0484(13) 0.0124(11) 0.0205(11) 0.0053(11)
O3 0.0466(13) 0.0568(15) 0.0615(15) -0.0083(11) 0.0242(12) -0.0003(12)
N1 0.0337(13) 0.0393(14) 0.0467(15) 0.0040(11) 0.0158(12) 0.0030(11)
N2 0.0331(13) 0.0386(14) 0.0421(14) 0.0028(11) 0.0124(11) 0.0006(11)
N3 0.0424(15) 0.0472(16) 0.0608(19) 0.0015(12) 0.0252(14) 0.0027(13)
N4 0.0489(16) 0.0571(17) 0.0465(16) 0.0089(14) 0.0244(14) 0.0070(13)
C1 0.0333(16) 0.0375(16) 0.0491(18) 0.0010(13) 0.0169(14) -0.0013(13)
C2 0.0326(15) 0.0386(16) 0.0434(17) -0.0005(12) 0.0151(13) -0.0031(13)
C3 0.0350(16) 0.0421(17) 0.0494(19) 0.0038(13) 0.0131(14) 0.0007(14)
C4 0.0375(17) 0.0488(19) 0.057(2) 0.0019(14) 0.0239(16) -0.0022(16)
C5 0.053(2) 0.055(2) 0.051(2) 0.0086(17) 0.0283(17) 0.0060(16)
C6 0.0380(17) 0.0472(18) 0.0455(19) 0.0030(14) 0.0157(15) 0.0015(14)
C7 0.0305(16) 0.0424(18) 0.054(2) 0.0017(13) 0.0119(14) 0.0072(14)
C8 0.0396(18) 0.056(2) 0.055(2) 0.0002(16) 0.0102(16) 0.0072(17)
C9 0.0354(18) 0.057(2) 0.074(3) 0.0052(16) 0.0073(18) 0.019(2)
C10 0.0312(17) 0.051(2) 0.090(3) 0.0099(15) 0.0195(19) 0.0130(19)
C11 0.0398(18) 0.0478(19) 0.076(3) 0.0064(15) 0.0266(18) 0.0050(17)
C12 0.0274(15) 0.0389(16) 0.060(2) 0.0006(12) 0.0140(15) 0.0058(14)
C13 0.0313(15) 0.0369(16) 0.0504(19) 0.0021(13) 0.0145(14) 0.0007(14)
C14 0.0333(15) 0.0376(16) 0.0442(18) -0.0038(13) 0.0084(14) 0.0019(13)
C15 0.0421(19) 0.053(2) 0.052(2) 0.0020(15) 0.0136(16) 0.0062(16)
C16 0.054(2) 0.059(2) 0.051(2) 0.0041(18) 0.0129(18) 0.0119(17)
C17 0.061(2) 0.068(2) 0.046(2) -0.0066(19) 0.0198(18) 0.0068(17)
C18 0.052(2) 0.059(2) 0.052(2) -0.0045(17) 0.0257(18) -0.0023(17)
C19 0.0378(17) 0.0435(18) 0.0429(18) -0.0063(13) 0.0128(14) -0.0031(14)
C20 0.0449(19) 0.051(2) 0.053(2) -0.0002(16) 0.0191(17) -0.0008(16)
C21 0.061(3) 0.101(3) 0.064(3) -0.027(2) 0.022(2) -0.004(2)
C22 0.056(2) 0.062(2) 0.080(3) 0.0015(18) 0.043(2) 0.008(2)

loop_
_atom_type_symbol
_atom_type_description
_atom_type_scat_dispersion_real
_atom_type_scat_dispersion_imag
_atom_type_scat_source
C C 0.0033 0.0016 'International Tables Vol C Tables 4.2.6.8 and 6.1.1.4'
H H 0.0000 0.0000 'International Tables Vol C Tables 4.2.6.8 and 6.1.1.4'
N N 0.0061 0.0033 'International Tables Vol C Tables 4.2.6.8 and 6.1.1.4'
O O 0.0106 0.0060 'International Tables Vol C Tables 4.2.6.8 and 6.1.1.4'
Fe Fe 0.3463 0.8444 'International Tables Vol C Tables 4.2.6.8 and 6.1.1.4'
Br Br -0.2901 2.4595 'International Tables Vol C Tables 4.2.6.8 and 6.1.1.4'
Cl Cl 0.1484 0.1585 'International Tables Vol C Tables 4.2.6.8 and 6.1.1.4'

loop_
_geom_angle_atom_site_label_1
_geom_angle_atom_site_label_2
_geom_angle_atom_site_label_3
_geom_angle_site_symmetry_1
_geom_angle_site_symmetry_3
_geom_angle
_geom_angle_publ_flag
O2 Fe1 O1 . . 105.85(10) ?
O2 Fe1 N1 . . 162.06(10) ?
O1 Fe1 N1 . . 88.45(10) ?
O2 Fe1 N2 . . 88.45(10) ?
O1 Fe1 N2 . . 164.57(11) ?
N1 Fe1 N2 . . 76.44(10) ?
O2 Fe1 O3 . . 86.61(10) ?
O1 Fe1 O3 . . 85.54(10) ?
N1 Fe1 O3 . . 83.71(10) ?
N2 Fe1 O3 . . 89.66(10) ?
O2 Fe1 Cl1 . . 95.47(8) ?
O1 Fe1 Cl1 . . 94.43(8) ?
N1 Fe1 Cl1 . . 94.13(8) ?
N2 Fe1 Cl1 . . 89.83(7) ?
O3 Fe1 Cl1 . . 177.85(8) ?
C12 O1 Fe1 . . 132.1(2) ?
C19 O2 Fe1 . . 134.1(2) ?
C20 O3 Fe1 . . 121.9(2) ?
C6 N1 C1 . . 118.7(3) ?
C6 N1 Fe1 . . 125.2(2) ?
C1 N1 Fe1 . . 116.0(2) ?
C13 N2 C2 . . 121.4(3) ?
C13 N2 Fe1 . . 123.3(2) ?
C2 N2 Fe1 . . 114.89(19) ?
C20 N3 C21 . . 120.2(3) ?
C20 N3 C22 . . 122.4(3) ?
C21 N3 C22 . . 117.3(3) ?
C1 N4 C5 . . 117.8(3) ?
N4 C1 C2 . . 124.0(3) ?
N4 C1 N1 . . 120.2(3) ?
C2 C1 N1 . . 115.8(3) ?
C3 C2 C1 . . 117.2(3) ?
C3 C2 N2 . . 126.8(3) ?
C1 C2 N2 . . 116.0(3) ?
C4 C3 C2 . . 117.8(3) ?
C4 C3 H3 . . 121.1 ?
C2 C3 H3 . . 121.1 ?
C3 C4 C5 . . 121.3(3) ?
C3 C4 Br1 . . 120.0(3) ?
C5 C4 Br1 . . 118.7(3) ?
N4 C5 C4 . . 121.8(3) ?
N4 C5 H5 . . 119.1 ?
C4 C5 H5 . . 119.1 ?
N1 C6 C7 . . 125.2(3) ?
N1 C6 H6 . . 117.4 ?
C7 C6 H6 . . 117.4 ?
C12 C7 C8 . . 119.4(3) ?
C12 C7 C6 . . 124.3(3) ?
C8 C7 C6 . . 116.2(3) ?
C9 C8 C7 . . 120.9(4) ?
C9 C8 H8 . . 119.5 ?
C7 C8 H8 . . 119.5 ?
C8 C9 C10 . . 119.1(3) ?
C8 C9 H9 . . 120.5 ?
C10 C9 H9 . . 120.5 ?
C11 C10 C9 . . 121.9(3) ?
C11 C10 H10 . . 119.1 ?
C9 C10 H10 . . 119.1 ?
C10 C11 C12 . . 120.5(4) ?
C10 C11 H11 . . 119.7 ?
C12 C11 H11 . . 119.7 ?
O1 C12 C7 . . 124.0(3) ?
O1 C12 C11 . . 117.8(3) ?
C7 C12 C11 . . 118.2(3) ?
N2 C13 C14 . . 126.8(3) ?
N2 C13 H13 . . 116.6 ?
C14 C13 H13 . . 116.6 ?
C15 C14 C13 . . 117.3(3) ?
C15 C14 C19 . . 118.3(3) ?
C13 C14 C19 . . 124.4(3) ?
C16 C15 C14 . . 121.7(4) ?
C16 C15 H15 . . 119.2 ?
C14 C15 H15 . . 119.2 ?
C15 C16 C17 . . 119.3(4) ?
C15 C16 H16 . . 120.4 ?
C17 C16 H16 . . 120.4 ?
C18 C17 C16 . . 121.1(4) ?
C18 C17 H17 . . 119.5 ?
C16 C17 H17 . . 119.5 ?
C17 C18 C19 . . 121.5(4) ?
C17 C18 H18 . . 119.2 ?
C19 C18 H18 . . 119.2 ?
O2 C19 C18 . . 119.8(3) ?
O2 C19 C14 . . 122.1(3) ?
C18 C19 C14 . . 118.1(3) ?
O3 C20 N3 . . 124.8(4) ?
O3 C20 H20 . . 117.6 ?
N3 C20 H20 . . 117.6 ?
N3 C21 H21A . . 109.5 ?
N3 C21 H21B . . 109.5 ?
H21A C21 H21B . . 109.5 ?
N3 C21 H21C . . 109.5 ?
H21A C21 H21C . . 109.5 ?
H21B C21 H21C . . 109.5 ?
N3 C22 H22A . . 109.5 ?
N3 C22 H22B . . 109.5 ?
H22A C22 H22B . . 109.5 ?
N3 C22 H22C . . 109.5 ?
H22A C22 H22C . . 109.5 ?
H22B C22 H22C . . 109.5 ?

loop_
_geom_bond_atom_site_label_1
_geom_bond_atom_site_label_2
_geom_bond_site_symmetry_2
_geom_bond_distance
_geom_bond_publ_flag
Fe1 O2 . 1.900(2) ?
Fe1 O1 . 1.917(2) ?
Fe1 N1 . 2.110(3) ?
Fe1 N2 . 2.152(3) ?
Fe1 O3 . 2.164(2) ?
Fe1 Cl1 . 2.3566(10) ?
Br1 C4 . 1.899(3) ?
O1 C12 . 1.317(4) ?
O2 C19 . 1.312(4) ?
O3 C20 . 1.238(4) ?
N1 C6 . 1.307(4) ?
N1 C1 . 1.416(4) ?
N2 C13 . 1.304(4) ?
N2 C2 . 1.409(4) ?
N3 C20 . 1.306(4) ?
N3 C21 . 1.441(5) ?
N3 C22 . 1.454(5) ?
N4 C1 . 1.332(4) ?
N4 C5 . 1.334(4) ?
C1 C2 . 1.403(4) ?
C2 C3 . 1.399(4) ?
C3 C4 . 1.370(5) ?
C3 H3 . 0.9300 ?
C4 C5 . 1.378(5) ?
C5 H5 . 0.9300 ?
C6 C7 . 1.426(5) ?
C6 H6 . 0.9300 ?
C7 C12 . 1.404(5) ?
C7 C8 . 1.424(5) ?
C8 C9 . 1.371(5) ?
C8 H8 . 0.9300 ?
C9 C10 . 1.391(6) ?
C9 H9 . 0.9300 ?
C10 C11 . 1.361(5) ?
C10 H10 . 0.9300 ?
C11 C12 . 1.425(5) ?
C11 H11 . 0.9300 ?
C13 C14 . 1.414(5) ?
C13 H13 . 0.9300 ?
C14 C15 . 1.412(5) ?
C14 C19 . 1.441(5) ?
C15 C16 . 1.367(5) ?
C15 H15 . 0.9300 ?
C16 C17 . 1.388(6) ?
C16 H16 . 0.9300 ?
C17 C18 . 1.373(5) ?
C17 H17 . 0.9300 ?
C18 C19 . 1.388(5) ?
C18 H18 . 0.9300 ?
C20 H20 . 0.9300 ?
C21 H21A . 0.9600 ?
C21 H21B . 0.9600 ?
C21 H21C . 0.9600 ?
C22 H22A . 0.9600 ?
C22 H22B . 0.9600 ?
C22 H22C . 0.9600 ?
